data_4128645
loop_
_publ_author_name
'Frentzel-Beyme, Louis'
'Klo\&s, Marvin'
'Kolodzeiski, Pascal'
'Pallach, Roman'
'Henke, Sebastian'

_publ_section_title
;
 Meltable Mixed-Linker Zeolitic Imidazolate Frameworks and Their
 Microporous Glasses: From Melting Point Engineering to Selective
 Hydrocarbon Sorption.
;
_journal_issue 31
_journal_name_full 'Journal of the American Chemical Society'
_journal_page_first 12362
_journal_page_last 12371
_journal_paper_doi 10.1021/jacs.9b05558
_journal_volume 141
_journal_year 2019
_chemical_formula_moiety '0.06(C100.48 H92.48 N64 Zn16), 0.5(C3 H7 N O)'
_chemical_formula_sum 'C7.78 H9.28 N4.5 O0.5 Zn'
_chemical_formula_weight 239.21
_space_group_crystal_system orthorhombic
_space_group_IT_number 61
_space_group_name_Hall '-P 2ac 2ab'
_space_group_name_H-M_alt 'P b c a'
_atom_sites_solution_hydrogens geom
_audit_creation_date 2018-06-15
_audit_creation_method
;
Olex2 1.2
(compiled 2018.05.29 svn.r3510 for OlexSys, GUI svn.r5506)
;
_cell_angle_alpha 90
_cell_angle_beta 90
_cell_angle_gamma 90
_cell_formula_units_Z 16
_cell_length_a 15.4686(7)
_cell_length_b 15.1468(12)
_cell_length_c 18.2938(10)
_cell_measurement_reflns_used 3103
_cell_measurement_temperature 99.9(3)
_cell_measurement_theta_max 28.7560
_cell_measurement_theta_min 2.6010
_cell_volume 4286.2(5)
_computing_cell_refinement 'CrysAlisPro 1.171.38.43 (Rigaku OD, 2015)'
_computing_data_collection 'CrysAlisPro 1.171.38.43 (Rigaku OD, 2015)'
_computing_data_reduction 'CrysAlisPro 1.171.38.43 (Rigaku OD, 2015)'
_computing_molecular_graphics 'Olex2 (Dolomanov et al., 2009)'
_computing_publication_material 'Olex2 (Dolomanov et al., 2009)'
_computing_structure_refinement 'ShelXL (Sheldrick, 2015)'
_diffrn_ambient_environment N~2~
_diffrn_ambient_temperature 99.9(3)
_diffrn_detector 'CCD plate'
_diffrn_detector_area_resol_mean 16.0560
_diffrn_detector_type Sapphire3
_diffrn_measured_fraction_theta_full 0.999
_diffrn_measured_fraction_theta_max 0.968
_diffrn_measurement_details
;
List of Runs (angles in degrees, time in seconds):

  # Type    Start    End  Width  t~exp~   \w     \q     \k     \f   Frames
--------------------------------------------------------------------------
  1  \w    -29.00  89.00   1.00   10.00    --   20.94   0.00-180.00  118
  2  \w    -22.00  12.00   1.00   10.00    --  -22.34 -99.00 -90.00   34
;
_diffrn_measurement_device 'four-circle diffractometer'
_diffrn_measurement_device_type 'Xcalibur, Sapphire3'
_diffrn_measurement_method '\w scans'
_diffrn_orient_matrix_type 'CrysAlisPro convention (1999,Acta A55,543-557)'
_diffrn_orient_matrix_UB_11 -0.0112478000
_diffrn_orient_matrix_UB_12 0.0200458000
_diffrn_orient_matrix_UB_13 -0.0336836000
_diffrn_orient_matrix_UB_21 -0.0186029000
_diffrn_orient_matrix_UB_22 0.0360784000
_diffrn_orient_matrix_UB_23 0.0191819000
_diffrn_orient_matrix_UB_31 0.0403950000
_diffrn_orient_matrix_UB_32 0.0220998000
_diffrn_orient_matrix_UB_33 -0.0005065000
_diffrn_radiation_monochromator graphite
_diffrn_radiation_probe x-ray
_diffrn_radiation_type MoK\a
_diffrn_radiation_wavelength 0.71073
_diffrn_reflns_av_R_equivalents 0.0343
_diffrn_reflns_av_unetI/netI 0.0453
_diffrn_reflns_Laue_measured_fraction_full 0.999
_diffrn_reflns_Laue_measured_fraction_max 0.968
_diffrn_reflns_limit_h_max 17
_diffrn_reflns_limit_h_min -20
_diffrn_reflns_limit_k_max 7
_diffrn_reflns_limit_k_min -20
_diffrn_reflns_limit_l_max 19
_diffrn_reflns_limit_l_min -24
_diffrn_reflns_number 13405
_diffrn_reflns_point_group_measured_fraction_full 0.999
_diffrn_reflns_point_group_measured_fraction_max 0.968
_diffrn_reflns_theta_full 25.242
_diffrn_reflns_theta_max 28.998
_diffrn_reflns_theta_min 2.587
_diffrn_source 'fine-focus sealed X-ray tube'
_diffrn_source_type 'Enhance (Mo) X-ray Source'
_exptl_absorpt_coefficient_mu 2.262
_exptl_absorpt_correction_T_max 0.974
_exptl_absorpt_correction_T_min 0.949
_exptl_absorpt_correction_type analytical
_exptl_absorpt_process_details
;
CrysAlisPro 1.171.38.43 (Rigaku Oxford Diffraction, 2015)
Analytical numeric absorption correction using a multifaceted crystal
			model based on expressions derived by R.C. Clark & J.S. Reid.
(Clark, R. C. & Reid, J. S. (1995). Acta Cryst. A51, 887-897)
Empirical absorption correction using spherical harmonics,
 implemented in SCALE3 ABSPACK scaling algorithm.
;
_exptl_crystal_colour colourless
_exptl_crystal_colour_primary colourless
_exptl_crystal_density_diffrn 1.483
_exptl_crystal_description prism
_exptl_crystal_F_000 1943
_exptl_crystal_size_max 0.561
_exptl_crystal_size_mid 0.357
_exptl_crystal_size_min 0.262
_refine_diff_density_max 0.687
_refine_diff_density_min -0.559
_refine_diff_density_rms 0.087
_refine_ls_extinction_method none
_refine_ls_goodness_of_fit_ref 1.049
_refine_ls_hydrogen_treatment constr
_refine_ls_matrix_type full
_refine_ls_number_parameters 338
_refine_ls_number_reflns 5513
_refine_ls_number_restraints 122
_refine_ls_restrained_S_all 1.044
_refine_ls_R_factor_all 0.0697
_refine_ls_R_factor_gt 0.0434
_refine_ls_shift/su_max 0.001
_refine_ls_shift/su_mean 0.000
_refine_ls_structure_factor_coef Fsqd
_refine_ls_weighting_details 'w=1/[\s^2^(Fo^2^)+(0.0467P)^2^+5.1981P] where P=(Fo^2^+2Fc^2^)/3'
_refine_ls_weighting_scheme calc
_refine_ls_wR_factor_gt 0.1026
_refine_ls_wR_factor_ref 0.1190
_reflns_Friedel_coverage 0.000
_reflns_number_gt 4020
_reflns_number_total 5513
_reflns_threshold_expression 'I > 2\s(I)'
_cod_data_source_file asZIF-62-Zn-bim_0-07_final.cif
_cod_data_source_block ZIF-62-Zn-bim_0-07
_cod_original_formula_sum 'C7.78 H9.28 N4.50 O0.50 Zn'
_cod_database_code 4128645
_shelx_shelxl_version_number 2018/3
_chemical_oxdiff_formula 'Zn N4 C6 H6'
_chemical_oxdiff_usercomment 'ZIF-4 mit wenig bim'
_shelx_space_group_comment
;
The symmetry employed for this shelxl refinement is uniquely defined
by the following loop, which should always be used as a source of
symmetry information in preference to the above space-group names.
They are only intended as comments.
;
_reflns_odcompleteness_completeness 99.86
_reflns_odcompleteness_iscentric 1
_reflns_odcompleteness_theta 27.82
_olex2_refinement_description
;
1. Fixed Uiso
 At 1.2 times of:
  All C(H) groups
 At 1.5 times of:
  All C(H,H,H) groups
2. Restrained distances
 C23B-C22B \\sim C23A-C22A
 with sigma of 0.02
 N21-C22A \\sim N21-C22B
 with sigma of 0.02
 N22-C23A \\sim N22-C23B
 with sigma of 0.02
 C14-C13 \\sim C15-C14 \\sim C16-C15 \\sim C17-C16 \\sim C17-C12 \\sim C13-C12
 with sigma of 0.02
 O01-C01B \\sim O01-C01A
 with sigma of 0.02
 N01B-C02B \\sim N01B-C03B \\sim N01A-C03A \\sim N01A-C02A
 with sigma of 0.02
 N01B-C01B \\sim N01A-C01A
 with sigma of 0.02
3. Uiso/Uaniso restraints and constraints
C22A \\sim C22B \\sim C23A \\sim C23B: within 2A with sigma of 0.01 and sigma
for terminal atoms of 0.02
C17 \\sim C16 \\sim C15 \\sim C14: within 2A with sigma of 0.05 and sigma for
terminal atoms of 0.1
Uanis(C03A) \\sim Ueq: with sigma of 0.05 and sigma for terminal atoms of 0.1
4. Rigid body (RIGU) restrains
 C02B, N01B, C03B, C01B
 with sigma for 1-2 distances of 0.004 and sigma for 1-3 distances of 0.004
 C03A, N01A, C02A, C01A
 with sigma for 1-2 distances of 0.004 and sigma for 1-3 distances of 0.004
5. Others
 Fixed Sof: H12(0.5) H13(0.5) C14(0.14) H14(0.14) C15(0.14) H15(0.14)
 C16(0.14) H16(0.14) C17(0.14) H17(0.14) C22A(0.5) H22A(0.5) C22B(0.5)
 H22B(0.5) C23A(0.5) H23A(0.5) C23B(0.5) H23B(0.5) C01A(0.75) H01A(0.75)
 C02A(0.75) H02A(0.75) H02B(0.75) H02C(0.75) C03A(0.75) H03A(0.75) H03B(0.75)
 H03C(0.75) C03B(0.25) H03D(0.25) H03E(0.25) H03F(0.25) C02B(0.25) H02D(0.25)
 H02E(0.25) H02F(0.25) C01B(0.25) H01B(0.25) N01A(0.75) N01B(0.25)
6.a Aromatic/amide H refined with riding coordinates:
 C11(H11), C12(H12), C13(H13), C14(H14), C15(H15), C16(H16), C17(H17),
 C21(H21), C22A(H22A), C22B(H22B), C23A(H23A), C23B(H23B), C31(H31), C32(H32),
 C33(H33), C41(H41), C42(H42), C43(H43), C01A(H01A), C01B(H01B)
6.b Idealised Me refined as rotating group:
 C02A(H02A,H02B,H02C), C03A(H03A,H03B,H03C), C03B(H03D,H03E,H03F), C02B(H02D,
 H02E,H02F)
;
_olex2_submission_special_instructions 'No special instructions were received'
_oxdiff_exptl_absorpt_empirical_details
;
Empirical correction (ABSPACK) includes:
- Absorption correction using spherical harmonics
- Frame scaling
;
_oxdiff_exptl_absorpt_empirical_full_max 1.267
_oxdiff_exptl_absorpt_empirical_full_min 0.827

loop_
_space_group_symop_operation_xyz
'x, y, z'
'-x+1/2, -y, z+1/2'
'-x, y+1/2, -z+1/2'
'x+1/2, -y+1/2, -z'
'-x, -y, -z'
'x-1/2, y, -z-1/2'
'x, -y-1/2, z-1/2'
'-x-1/2, y-1/2, z'

loop_
_atom_site_label
_atom_site_type_symbol
_atom_site_fract_x
_atom_site_fract_y
_atom_site_fract_z
_atom_site_U_iso_or_equiv
_atom_site_adp_type
_atom_site_occupancy
_atom_site_site_symmetry_order
_atom_site_calc_flag
_atom_site_refinement_flags_posn
_atom_site_refinement_flags_adp
_atom_site_refinement_flags_occupancy
_atom_site_disorder_assembly
_atom_site_disorder_group
Zn1 Zn 0.50749(2) 0.33888(3) 0.30937(2) 0.03103(12) Uani 1 1 d . . . . .
Zn2 Zn 0.20283(2) 0.14152(3) 0.41267(2) 0.02985(12) Uani 1 1 d . . . . .
N11 N 0.44239(16) 0.2382(2) 0.35179(15) 0.0320(6) Uani 1 1 d . . . . .
N12 N 0.32646(17) 0.1651(2) 0.39243(16) 0.0334(6) Uani 1 1 d . . . . .
N21 N 0.60021(17) 0.3687(2) 0.37971(16) 0.0344(7) Uani 1 1 d D . . . .
N22 N 0.67500(17) 0.3767(2) 0.48348(16) 0.0339(7) Uani 1 1 d D . . . .
N31 N 0.42261(17) 0.4371(2) 0.30524(14) 0.0326(6) Uani 1 1 d . . . . .
N32 N 0.33452(17) 0.5394(2) 0.35185(16) 0.0339(6) Uani 1 1 d . . . . .
N41 N 0.55889(17) 0.3148(2) 0.21294(15) 0.0323(6) Uani 1 1 d . . . . .
N42 N 0.63349(16) 0.2416(2) 0.12740(14) 0.0291(6) Uani 1 1 d . . . . .
C11 C 0.35650(19) 0.2366(2) 0.35929(18) 0.0314(7) Uani 1 1 d . . . . .
H11 H 0.320081 0.282782 0.342319 0.038 Uiso 1 1 calc R . . . .
C12 C 0.4697(2) 0.1610(3) 0.3847(2) 0.0408(9) Uani 1 1 d D . . . .
H12 H 0.528071 0.141943 0.388498 0.049 Uiso 0.5 1 calc R . P A 2
C13 C 0.3994(2) 0.1166(3) 0.4108(2) 0.0418(9) Uani 1 1 d D . . . .
H13 H 0.400223 0.062301 0.436883 0.050 Uiso 0.5 1 calc R . P B 2
C14 C 0.4118(15) 0.0451(13) 0.4562(13) 0.041(6) Uani 0.14 1 d D U P C 1
H14 H 0.364880 0.019247 0.481962 0.049 Uiso 0.14 1 calc R . P C 1
C15 C 0.4954(15) 0.012(2) 0.4629(16) 0.063(8) Uani 0.14 1 d D U P C 1
H15 H 0.503677 -0.042773 0.487001 0.075 Uiso 0.14 1 calc R . P C 1
C16 C 0.567(2) 0.056(2) 0.4360(19) 0.072(9) Uani 0.14 1 d D U P C 1
H16 H 0.623547 0.035200 0.445076 0.087 Uiso 0.14 1 calc R . P C 1
C17 C 0.5530(12) 0.132(2) 0.3951(17) 0.062(9) Uani 0.14 1 d D U P C 1
H17 H 0.600363 0.163857 0.374786 0.075 Uiso 0.14 1 calc R . P C 1
C21 C 0.6051(2) 0.3472(2) 0.44982(18) 0.0309(7) Uani 1 1 d . . . . .
H21 H 0.561892 0.313396 0.473906 0.037 Uiso 1 1 calc R . . . .
C22A C 0.6810(8) 0.4007(10) 0.3620(10) 0.053(4) Uani 0.5 1 d D U P D 1
H22A H 0.700760 0.416837 0.314637 0.063 Uiso 0.5 1 calc R . P D 1
C22B C 0.6661(9) 0.4302(10) 0.3727(10) 0.055(4) Uani 0.5 1 d D U P D 2
H22B H 0.676806 0.464198 0.330025 0.066 Uiso 0.5 1 calc R . P D 2
C23A C 0.7263(11) 0.4048(10) 0.4245(8) 0.054(4) Uani 0.5 1 d D U P D 1
H23A H 0.784636 0.423847 0.428331 0.065 Uiso 0.5 1 calc R . P D 1
C23B C 0.7127(11) 0.4352(10) 0.4347(9) 0.054(4) Uani 0.5 1 d D U P D 2
H23B H 0.761662 0.471624 0.443354 0.065 Uiso 0.5 1 calc R . P D 2
C31 C 0.40346(19) 0.4894(2) 0.36142(17) 0.0307(7) Uani 1 1 d . . . . .
H31 H 0.436820 0.490656 0.405005 0.037 Uiso 1 1 calc R . . . .
C32 C 0.3603(3) 0.4555(3) 0.2545(2) 0.0543(11) Uani 1 1 d . . . . .
H32 H 0.355087 0.429285 0.207566 0.065 Uiso 1 1 calc R . . . .
C33 C 0.3071(3) 0.5178(3) 0.2832(2) 0.0564(12) Uani 1 1 d . . . . .
H33 H 0.258393 0.542545 0.259148 0.068 Uiso 1 1 calc R . . . .
C41 C 0.5967(2) 0.2393(3) 0.19356(18) 0.0327(7) Uani 1 1 d . . . . .
H41 H 0.597512 0.188498 0.223975 0.039 Uiso 1 1 calc R . . . .
C42 C 0.5715(3) 0.3693(3) 0.1545(2) 0.0444(9) Uani 1 1 d . . . . .
H42 H 0.551700 0.428520 0.150808 0.053 Uiso 1 1 calc R . . . .
C43 C 0.6169(3) 0.3253(3) 0.1027(2) 0.0429(9) Uani 1 1 d . . . . .
H43 H 0.634316 0.348585 0.056748 0.051 Uiso 1 1 calc R . . . .
O01 O 0.6825(2) 0.1287(3) 0.4301(2) 0.0698(10) Uani 1 1 d D . . . .
C01A C 0.7321(4) 0.1638(5) 0.3915(4) 0.0657(18) Uani 0.75 1 d D U P E 1
H01A H 0.711039 0.189540 0.347636 0.079 Uiso 0.75 1 calc R . P E 1
C02A C 0.8563(5) 0.1359(7) 0.4698(5) 0.106(3) Uani 0.75 1 d D U P E 1
H02A H 0.877445 0.184646 0.500206 0.158 Uiso 0.75 1 calc GR . P E 1
H02B H 0.904651 0.097008 0.457098 0.158 Uiso 0.75 1 calc GR . P E 1
H02C H 0.812695 0.102337 0.496940 0.158 Uiso 0.75 1 calc GR . P E 1
C03A C 0.8735(7) 0.2137(11) 0.3564(8) 0.178(7) Uani 0.75 1 d D U P E 1
H03A H 0.838967 0.236165 0.315532 0.266 Uiso 0.75 1 calc GR . P E 1
H03B H 0.917146 0.172460 0.337904 0.266 Uiso 0.75 1 calc GR . P E 1
H03C H 0.902140 0.263017 0.381145 0.266 Uiso 0.75 1 calc GR . P E 1
C03B C 0.8954(11) 0.242(2) 0.4329(11) 0.093(10) Uani 0.25 1 d D U P E 2
H03D H 0.944626 0.227592 0.401510 0.140 Uiso 0.25 1 calc GR . P E 2
H03E H 0.906628 0.221527 0.482720 0.140 Uiso 0.25 1 calc GR . P E 2
H03F H 0.887222 0.306564 0.433465 0.140 Uiso 0.25 1 calc GR . P E 2
C02B C 0.8059(19) 0.208(2) 0.3291(11) 0.096(9) Uani 0.25 1 d D U P E 2
H02D H 0.781440 0.266243 0.317765 0.144 Uiso 0.25 1 calc GR . P E 2
H02E H 0.765753 0.161972 0.312945 0.144 Uiso 0.25 1 calc GR . P E 2
H02F H 0.861197 0.201155 0.303616 0.144 Uiso 0.25 1 calc GR . P E 2
C01B C 0.7556(9) 0.1610(16) 0.4464(10) 0.074(7) Uani 0.25 1 d D U P E 2
H01B H 0.769334 0.156714 0.496919 0.089 Uiso 0.25 1 calc R . P E 2
N01A N 0.8195(6) 0.1699(9) 0.4059(5) 0.078(4) Uani 0.75 1 d D U P E 1
N01B N 0.8191(14) 0.201(2) 0.4053(10) 0.058(7) Uani 0.25 1 d D U P E 2

loop_
_atom_site_aniso_label
_atom_site_aniso_U_11
_atom_site_aniso_U_22
_atom_site_aniso_U_33
_atom_site_aniso_U_23
_atom_site_aniso_U_13
_atom_site_aniso_U_12
Zn1 0.02341(19) 0.0457(2) 0.02399(19) -0.00230(18) 0.00373(14) 0.00033(17)
Zn2 0.02138(18) 0.0380(2) 0.0302(2) 0.00048(18) 0.00258(14) 0.00038(15)
N11 0.0226(12) 0.0426(17) 0.0308(15) -0.0025(13) 0.0039(11) 0.0013(12)
N12 0.0230(13) 0.0403(16) 0.0370(16) -0.0016(14) 0.0048(12) 0.0035(12)
N21 0.0225(13) 0.0506(18) 0.0301(14) 0.0064(14) 0.0030(11) -0.0072(12)
N22 0.0237(13) 0.0460(18) 0.0322(15) 0.0077(14) -0.0020(11) -0.0069(12)
N31 0.0299(13) 0.0420(17) 0.0258(14) -0.0022(13) -0.0033(11) 0.0001(13)
N32 0.0289(13) 0.0366(16) 0.0361(15) -0.0052(14) -0.0094(12) -0.0001(12)
N41 0.0281(13) 0.0439(17) 0.0250(13) -0.0017(13) 0.0037(11) 0.0016(13)
N42 0.0244(12) 0.0384(16) 0.0246(13) 0.0008(13) 0.0010(10) 0.0001(12)
C11 0.0225(14) 0.044(2) 0.0277(16) 0.0028(15) 0.0014(13) 0.0024(14)
C12 0.0250(16) 0.047(2) 0.051(2) -0.0004(19) 0.0051(16) 0.0077(16)
C13 0.0287(17) 0.0398(19) 0.057(2) 0.0026(19) 0.0087(16) 0.0097(15)
C14 0.049(14) 0.030(12) 0.044(14) -0.002(12) 0.009(12) -0.005(12)
C15 0.10(2) 0.045(16) 0.042(15) 0.022(14) 0.003(16) 0.019(16)
C16 0.053(17) 0.09(2) 0.07(2) -0.01(2) -0.007(16) -0.024(18)
C17 0.07(2) 0.07(2) 0.050(17) -0.010(16) 0.029(15) -0.027(17)
C21 0.0228(15) 0.0414(19) 0.0284(16) 0.0035(15) 0.0050(12) -0.0042(14)
C22A 0.034(5) 0.088(9) 0.036(5) 0.015(6) 0.003(4) -0.027(6)
C22B 0.041(5) 0.084(9) 0.041(6) 0.027(6) -0.004(4) -0.020(6)
C23A 0.032(5) 0.090(9) 0.041(5) 0.013(6) 0.003(3) -0.029(6)
C23B 0.037(5) 0.076(8) 0.050(5) 0.022(6) -0.008(4) -0.028(6)
C31 0.0262(15) 0.0428(19) 0.0231(15) 0.0028(15) -0.0035(12) 0.0019(14)
C32 0.067(3) 0.053(2) 0.043(2) -0.014(2) -0.031(2) 0.013(2)
C33 0.057(2) 0.055(3) 0.057(3) -0.021(2) -0.039(2) 0.017(2)
C41 0.0277(15) 0.0427(19) 0.0276(17) 0.0060(16) -0.0010(13) -0.0001(15)
C42 0.057(2) 0.040(2) 0.036(2) 0.0044(17) 0.0163(18) 0.0058(19)
C43 0.052(2) 0.045(2) 0.0315(19) 0.0068(17) 0.0172(17) 0.0057(19)
O01 0.0451(18) 0.093(3) 0.072(2) -0.012(2) 0.0040(17) 0.0141(18)
C01A 0.055(3) 0.093(5) 0.049(4) 0.010(4) 0.002(3) 0.018(4)
C02A 0.071(5) 0.167(10) 0.079(5) 0.016(6) -0.028(4) -0.001(6)
C03A 0.093(7) 0.259(19) 0.181(13) 0.101(13) 0.028(8) -0.035(10)
C03B 0.040(9) 0.19(3) 0.049(10) -0.034(15) 0.025(7) -0.041(12)
C02B 0.13(2) 0.11(2) 0.058(9) 0.019(12) -0.010(10) -0.059(19)
C01B 0.031(8) 0.15(2) 0.042(9) 0.005(11) 0.008(7) -0.008(10)
N01A 0.055(4) 0.099(9) 0.078(5) 0.021(5) -0.013(4) -0.002(4)
N01B 0.036(8) 0.09(2) 0.051(9) -0.018(9) 0.017(7) -0.013(10)

loop_
_atom_type_symbol
_atom_type_description
_atom_type_scat_dispersion_real
_atom_type_scat_dispersion_imag
_atom_type_scat_source
C C 0.0033 0.0016 'International Tables Vol C Tables 4.2.6.8 and 6.1.1.4'
H H 0.0000 0.0000 'International Tables Vol C Tables 4.2.6.8 and 6.1.1.4'
N N 0.0061 0.0033 'International Tables Vol C Tables 4.2.6.8 and 6.1.1.4'
O O 0.0106 0.0060 'International Tables Vol C Tables 4.2.6.8 and 6.1.1.4'
Zn Zn 0.2839 1.4301 'International Tables Vol C Tables 4.2.6.8 and 6.1.1.4'

loop_
_exptl_crystal_face_index_h
_exptl_crystal_face_index_k
_exptl_crystal_face_index_l
_exptl_crystal_face_perp_dist
15 -5 -18 0.1027
19 10 0 0.1410
-19 -1 13 0.1423
13 -7 -19 0.1023
12 9 -19 0.0951
8 0 24 0.2099
-18 -10 8 0.1752
-12 -3 -21 0.3128
5 -3 3 0.2443
-5 -5 2 0.2079
-5 3 -3 0.2551
2 5 -2 0.1286
3 5 -2 0.1183
-5 -3 0 0.2229
0 -5 3 0.2896
3 -5 0 0.2410
-3 -5 0 0.2273
-2 5 0 0.1300
-5 2 0 0.1992
2 5 0 0.1207
-2 5 4 0.1033
-5 2 3 0.1300
-3 -5 -2 0.2452
5 -5 -4 0.1547
5 -1 -2 0.1613
-5 1 2 0.1538
2 5 5 0.1227
0 2 5 0.1432
4 4 5 0.1252
-4 0 5 0.1692
-5 -3 4 0.1984
5 2 5 0.1551

loop_
_geom_angle_atom_site_label_1
_geom_angle_atom_site_label_2
_geom_angle_atom_site_label_3
_geom_angle
_geom_angle_site_symmetry_1
_geom_angle_site_symmetry_3
N11 Zn1 N31 104.77(11) . .
N21 Zn1 N11 106.78(12) . .
N21 Zn1 N31 109.45(12) . .
N41 Zn1 N11 114.37(12) . .
N41 Zn1 N21 109.40(11) . .
N41 Zn1 N31 111.82(12) . .
N12 Zn2 N32 108.42(12) . 8_655
N12 Zn2 N42 108.24(12) . 6_556
N22 Zn2 N12 114.65(12) 4_456 .
N22 Zn2 N32 111.55(12) 4_456 8_655
N22 Zn2 N42 110.09(11) 4_456 6_556
N32 Zn2 N42 103.22(12) 8_655 6_556
C11 N11 Zn1 124.0(2) . .
C11 N11 C12 104.2(3) . .
C12 N11 Zn1 131.7(2) . .
C11 N12 Zn2 124.9(2) . .
C11 N12 C13 105.0(3) . .
C13 N12 Zn2 130.1(3) . .
C21 N21 Zn1 127.9(2) . .
C21 N21 C22A 105.2(9) . .
C21 N21 C22B 102.3(8) . .
C22A N21 Zn1 125.7(8) . .
C22B N21 Zn1 128.7(8) . .
C21 N22 Zn2 125.6(2) . 4_556
C21 N22 C23A 101.9(8) . .
C21 N22 C23B 105.1(8) . .
C23A N22 Zn2 131.3(8) . 4_556
C31 N31 Zn1 124.3(2) . .
C31 N31 C32 104.2(3) . .
C32 N31 Zn1 130.2(3) . .
C31 N32 Zn2 127.3(2) . 8_665
C31 N32 C33 103.6(3) . .
C33 N32 Zn2 127.6(3) . 8_665
C41 N41 Zn1 125.1(2) . .
C41 N41 C42 104.4(3) . .
C42 N41 Zn1 130.3(3) . .
C41 N42 Zn2 122.8(2) . 6_656
C41 N42 C43 104.0(3) . .
C43 N42 Zn2 133.0(2) . 6_656
N12 C11 N11 114.2(3) . .
C13 C12 N11 109.0(3) . .
C13 C12 C17 122.9(13) . .
C17 C12 N11 128.0(13) . .
C12 C13 N12 107.5(3) . .
C12 C13 C14 119.2(11) . .
C14 C13 N12 132.5(10) . .
C13 C14 C15 117.7(19) . .
C16 C15 C14 122(3) . .
C15 C16 C17 118(3) . .
C12 C17 C16 119(2) . .
N22 C21 N21 114.5(3) . .
C23A C22A N21 106.8(12) . .
C23B C22B N21 110.7(13) . .
C22A C23A N22 110.2(12) . .
C22B C23B N22 106.3(13) . .
N32 C31 N31 114.8(3) . .
C33 C32 N31 107.9(3) . .
C32 C33 N32 109.5(3) . .
N41 C41 N42 113.9(3) . .
C43 C42 N41 108.9(3) . .
C42 C43 N42 108.7(3) . .
O01 C01A N01A 123.9(7) . .
O01 C01B N01B 132.6(17) . .
C01A N01A C02A 122.3(8) . .
C01A N01A C03A 119.6(9) . .
C03A N01A C02A 118.1(10) . .
C02B N01B C03B 115.8(18) . .
C01B N01B C03B 126.0(17) . .
C01B N01B C02B 118.0(18) . .

loop_
_geom_bond_atom_site_label_1
_geom_bond_atom_site_label_2
_geom_bond_distance
_geom_bond_site_symmetry_2
Zn1 N11 1.985(3) .
Zn1 N21 1.979(3) .
Zn1 N31 1.986(3) .
Zn1 N41 1.969(3) .
Zn2 N12 1.980(3) .
Zn2 N22 1.967(3) 4_456
Zn2 N32 1.991(3) 8_655
Zn2 N42 1.996(3) 6_556
N11 C11 1.336(4) .
N11 C12 1.381(5) .
N12 C11 1.325(4) .
N12 C13 1.388(4) .
N21 C21 1.325(4) .
N21 C22A 1.379(10) .
N21 C22B 1.387(11) .
N22 C21 1.322(4) .
N22 C23A 1.405(10) .
N22 C23B 1.386(11) .
N31 C31 1.331(4) .
N31 C32 1.366(4) .
N32 C31 1.319(4) .
N32 C33 1.366(5) .
N41 C41 1.332(5) .
N41 C42 1.365(5) .
N42 C41 1.338(4) .
N42 C43 1.371(5) .
C12 C13 1.367(5) .
C12 C17 1.373(16) .
C13 C14 1.377(14) .
C14 C15 1.392(16) .
C15 C16 1.381(16) .
C16 C17 1.389(16) .
C22A C23A 1.343(11) .
C22B C23B 1.346(11) .
C32 C33 1.356(6) .
C42 C43 1.356(5) .
O01 C01A 1.171(7) .
O01 C01B 1.268(14) .
C01A N01A 1.379(10) .
C02A N01A 1.399(10) .
C03A N01A 1.399(10) .
C03B N01B 1.429(15) .
C02B N01B 1.414(16) .
C01B N01B 1.377(17) .

loop_
_exptl_oxdiff_crystal_face_indexfrac_h
_exptl_oxdiff_crystal_face_indexfrac_k
_exptl_oxdiff_crystal_face_indexfrac_l
_exptl_oxdiff_crystal_face_x
_exptl_oxdiff_crystal_face_y
_exptl_oxdiff_crystal_face_z
14.7088 -5.2628 -17.9310 0.3330 -0.8074 0.4869
19.2197 10.1133 -0.0879 -0.0105 0.0056 0.9999
-18.9511 -0.7613 12.7410 -0.2313 0.5695 -0.7888
12.9143 -6.9725 -18.9745 0.3541 -0.8558 0.3772
11.5554 9.1483 -18.9392 0.6914 -0.2482 0.6786
7.7018 -0.1424 24.1241 -0.9021 0.3143 0.2957
-17.8515 -10.4871 7.7884 -0.2718 0.1031 -0.9568
-12.1275 -2.6295 -21.1804 0.7971 -0.2755 -0.5373
4.9963 -3.0073 2.9993 -0.2175 -0.1439 0.1338
-4.9930 -5.0180 1.9834 -0.1112 -0.0501 -0.3136
-4.9963 3.0073 -2.9993 0.2175 0.1439 -0.1338
1.9961 5.0162 -1.9877 0.1451 0.1057 0.1925
2.9950 5.0168 -1.9862 0.1338 0.0872 0.2329
-4.9940 -3.0111 -0.0114 -0.0038 -0.0160 -0.2683
0.0021 -5.0157 2.9893 -0.2013 -0.1237 -0.1123
2.9982 -5.0116 -0.0026 -0.1341 -0.2366 0.0104
-2.9955 -5.0152 -0.0113 -0.0665 -0.1254 -0.2318
-1.9993 5.0122 0.0040 0.1228 0.2181 0.0300
-4.9953 2.0023 -0.0045 0.0965 0.1651 -0.1575
1.9965 5.0146 0.0098 0.0777 0.1440 0.1915
-1.9983 5.0091 3.9990 -0.0118 0.2946 0.0280
-4.9946 2.0000 2.9918 -0.0045 0.2225 -0.1591
-2.9960 -5.0137 -2.0088 0.0009 -0.1637 -0.2308
4.9952 -5.0072 -3.9947 -0.0220 -0.3502 0.0931
4.9946 -0.9981 -1.9917 -0.0091 -0.1671 0.1807
-4.9946 0.9981 1.9917 0.0091 0.1671 -0.1807
1.9977 5.0107 5.0036 -0.0906 0.2396 0.1889
0.0006 2.0015 4.9965 -0.1282 0.1680 0.0417
3.9959 4.0092 5.0051 -0.1332 0.1663 0.2475
-3.9947 -0.0063 4.9880 -0.1232 0.1698 -0.1640
-4.9930 -3.0142 3.9836 -0.1384 0.0606 -0.2703
4.9954 2.0045 5.0037 -0.1845 0.0754 0.2436
